data_4089217
loop_
_publ_author_name
'Ro\,sca, Sorin-Claudiu'
'Caytan, Elsa'
'Dorcet, Vincent'
'Roisnel, Thierry'
'Carpentier, Jean-Fran\,cois'
'Sarazin, Yann'

_publ_section_title
;
 \p Ligands in Alkaline Earth Complexes
;
_journal_issue 7
_journal_name_full Organometallics
_journal_page_first 1269
_journal_paper_doi 10.1021/acs.organomet.7b00006
_journal_volume 36
_journal_year 2017
_chemical_compound_source 'synthesis as described'
_chemical_formula_moiety 'C42 H72 Ca2 F12 N4 O4 Si4'
_chemical_formula_sum 'C42 H72 Ca2 F12 N4 O4 Si4'
_chemical_formula_weight 1117.56
_space_group_IT_number 2
_space_group_name_Hall '-P 1'
_space_group_name_H-M_alt 'P -1'
_symmetry_cell_setting triclinic
_symmetry_Int_Tables_number 2
_symmetry_space_group_name_Hall '-P 1'
_symmetry_space_group_name_H-M 'P -1'
_atom_sites_solution_hydrogens geom
_atom_sites_solution_primary direct
_atom_sites_solution_secondary difmap
_cell_angle_alpha 112.505(3)
_cell_angle_beta 98.047(3)
_cell_angle_gamma 109.255(3)
_cell_formula_units_Z 1
_cell_length_a 11.0188(8)
_cell_length_b 13.1073(9)
_cell_length_c 13.1428(10)
_cell_measurement_reflns_used 3949
_cell_measurement_temperature 150(2)
_cell_measurement_theta_max 23.23
_cell_measurement_theta_min 2.26
_cell_measurement_wavelength 0.71073
_cell_volume 1576.5(2)
_computing_cell_refinement 'Bruker APEX2 (Bruker, 2006)'
_computing_data_collection 'Bruker APEX2 (Bruker, 2006)'
_computing_data_reduction 'Bruker APEX2 (Bruker, 2006)'
_computing_molecular_graphics 'Ortep-3 for Windows (Farrugia, 1997)'
_computing_publication_material
;
          WinGX publication routines (Farrugia, 2012),
          CRYSCALc (T. Roisnel, local program, 2014)
;
_computing_structure_refinement 'SHELXL-97 (Sheldrick, 1997)'
_computing_structure_solution 'SIR97 (Altomare et al., 1999)'
_diffrn_ambient_temperature 150(2)
_diffrn_detector 'CCD plate'
_diffrn_measured_fraction_theta_full 0.983
_diffrn_measured_fraction_theta_max 0.974
_diffrn_measurement_device_type 'APEXII, Bruker-AXS'
_diffrn_measurement_method 'CCD rotation images, thin slices'
_diffrn_radiation_monochromator graphite
_diffrn_radiation_probe x-ray
_diffrn_radiation_type MoK\a
_diffrn_radiation_wavelength 0.71073
_diffrn_reflns_av_R_equivalents 0.0422
_diffrn_reflns_av_unetI/netI 0.0712
_diffrn_reflns_limit_h_max 14
_diffrn_reflns_limit_h_min -14
_diffrn_reflns_limit_k_max 16
_diffrn_reflns_limit_k_min -15
_diffrn_reflns_limit_l_max 17
_diffrn_reflns_limit_l_min -17
_diffrn_reflns_number 14739
_diffrn_reflns_theta_full 25
_diffrn_reflns_theta_max 27.48
_diffrn_reflns_theta_min 2.96
_exptl_absorpt_coefficient_mu 0.328
_exptl_absorpt_correction_T_max 0.909
_exptl_absorpt_correction_T_min 0.850
_exptl_absorpt_correction_type multi-scan
_exptl_absorpt_process_details
;
  [Sheldrick, G.M. (2002). SADABS Bruker AXS Inc., Madison, Wisconsin, USA]
;
_exptl_crystal_colour colourless
_exptl_crystal_density_diffrn 1.177
_exptl_crystal_density_method 'not measured'
_exptl_crystal_description block
_exptl_crystal_F_000 588
_exptl_crystal_size_max 0.45
_exptl_crystal_size_mid 0.35
_exptl_crystal_size_min 0.29
_platon_squeeze_details
;
;
_refine_diff_density_max 0.526
_refine_diff_density_min -0.317
_refine_diff_density_rms 0.075
_refine_ls_extinction_method none
_refine_ls_goodness_of_fit_ref 1.01
_refine_ls_hydrogen_treatment mixed
_refine_ls_matrix_type full
_refine_ls_number_parameters 318
_refine_ls_number_reflns 7035
_refine_ls_number_restraints 0
_refine_ls_restrained_S_all 1.01
_refine_ls_R_factor_all 0.0814
_refine_ls_R_factor_gt 0.0594
_refine_ls_shift/su_max 0
_refine_ls_shift/su_mean 0
_refine_ls_structure_factor_coef Fsqd
_refine_ls_weighting_details 'calc w=1/[\s^2^(Fo^2^)+(0.0997P)^2^+0.0000P] where P=(Fo^2^+2Fc^2^)/3'
_refine_ls_weighting_scheme calc
_refine_ls_wR_factor_gt 0.1705
_refine_ls_wR_factor_ref 0.1836
_reflns_number_gt 4811
_reflns_number_total 7035
_reflns_threshold_expression >2sigma(I)
_cod_data_source_file om7b00006_si_002.cif
_cod_data_source_block '[5-Ca(THF)]2'
_cod_database_code 4089217

loop_
_symmetry_equiv_pos_as_xyz
'x, y, z'
'-x, -y, -z'

loop_
_atom_site_label
_atom_site_type_symbol
_atom_site_fract_x
_atom_site_fract_y
_atom_site_fract_z
_atom_site_U_iso_or_equiv
_atom_site_adp_type
_atom_site_occupancy
_atom_site_symmetry_multiplicity
_atom_site_calc_flag
_atom_site_refinement_flags
Ca1 Ca 0.39228(5) 0.43130(5) 0.84916(5) 0.02425(16) Uani 1 1 d .
N1 N 0.1703(2) 0.3488(2) 0.7367(2) 0.0399(6) Uani 1 1 d .
Si1 Si 0.06058(10) 0.33483(10) 0.81332(9) 0.0503(3) Uani 1 1 d .
H1 H 0.149(3) 0.381(3) 0.925(3) 0.05 Uiso 1 1 d .
Si2 Si 0.13865(9) 0.32598(9) 0.59969(9) 0.0472(3) Uani 1 1 d .
H2 H 0.260(3) 0.342(3) 0.578(3) 0.05 Uiso 1 1 d .
C1 C -0.0446(4) 0.4235(4) 0.8200(4) 0.0668(12) Uani 1 1 d .
H1A H 0.0134 0.5071 0.8383 0.1 Uiso 1 1 calc R
H1B H -0.0884 0.4244 0.8801 0.1 Uiso 1 1 calc R
H1C H -0.1136 0.3851 0.745 0.1 Uiso 1 1 calc R
C2 C -0.0601(5) 0.1756(4) 0.7689(5) 0.0816(14) Uani 1 1 d .
H2A H -0.1236 0.1422 0.6922 0.122 Uiso 1 1 calc R
H2B H -0.1102 0.1753 0.825 0.122 Uiso 1 1 calc R
H2C H -0.01 0.1257 0.7664 0.122 Uiso 1 1 calc R
C3 C 0.0905(4) 0.4378(4) 0.5713(4) 0.0725(13) Uani 1 1 d .
H3A H 0.0009 0.4273 0.58 0.109 Uiso 1 1 calc R
H3B H 0.0886 0.4247 0.4924 0.109 Uiso 1 1 calc R
H3C H 0.1566 0.5204 0.6266 0.109 Uiso 1 1 calc R
C4 C 0.0115(5) 0.1717(4) 0.4889(3) 0.0725(13) Uani 1 1 d .
H4A H 0.0405 0.1101 0.4937 0.109 Uiso 1 1 calc R
H4B H 0.0033 0.1665 0.4117 0.109 Uiso 1 1 calc R
H4C H -0.0761 0.1574 0.5031 0.109 Uiso 1 1 calc R
O11 O 0.55267(19) 0.52767(18) 0.77284(17) 0.0341(5) Uani 1 1 d .
C12 C 0.6960(3) 0.5573(3) 0.8125(3) 0.0436(8) Uani 1 1 d .
H12A H 0.7093 0.4917 0.8255 0.052 Uiso 1 1 calc R
H12B H 0.7423 0.6344 0.8853 0.052 Uiso 1 1 calc R
C13 C 0.7490(4) 0.5697(4) 0.7152(4) 0.0643(11) Uani 1 1 d .
H13A H 0.7307 0.4895 0.652 0.077 Uiso 1 1 calc R
H13B H 0.847 0.6222 0.7435 0.077 Uiso 1 1 calc R
C14 C 0.6664(5) 0.6296(5) 0.6765(4) 0.0778(14) Uani 1 1 d .
H14A H 0.7051 0.7181 0.7287 0.093 Uiso 1 1 calc R
H14B H 0.6619 0.6163 0.5964 0.093 Uiso 1 1 calc R
C15 C 0.5288(4) 0.5653(3) 0.6842(3) 0.0496(9) Uani 1 1 d .
H15A H 0.4836 0.6209 0.7058 0.06 Uiso 1 1 calc R
H15B H 0.4711 0.4937 0.6091 0.06 Uiso 1 1 calc R
O21 O 0.52345(18) 0.39451(16) 0.97376(15) 0.0265(4) Uani 1 1 d .
C22 C 0.5162(3) 0.2796(2) 0.9380(2) 0.0276(6) Uani 1 1 d .
C23 C 0.3910(3) 0.2008(3) 0.9578(3) 0.0388(7) Uani 1 1 d .
F24 F 0.28498(18) 0.22353(17) 0.92715(17) 0.0473(5) Uani 1 1 d .
F25 F 0.4088(2) 0.22410(17) 1.06864(17) 0.0511(5) Uani 1 1 d .
F26 F 0.3528(2) 0.08084(16) 0.89692(19) 0.0563(6) Uani 1 1 d .
C27 C 0.6426(3) 0.2844(3) 1.0119(3) 0.0376(7) Uani 1 1 d .
F28 F 0.6303(2) 0.17427(17) 0.99872(17) 0.0548(6) Uani 1 1 d .
F29 F 0.6682(2) 0.35450(16) 1.12495(15) 0.0460(5) Uani 1 1 d .
F30 F 0.75378(19) 0.3322(2) 0.98606(17) 0.0533(5) Uani 1 1 d .
C31 C 0.5139(3) 0.2192(3) 0.8102(2) 0.0310(6) Uani 1 1 d .
H31A H 0.6048 0.2586 0.8049 0.037 Uiso 1 1 calc R
H31B H 0.494 0.1324 0.786 0.037 Uiso 1 1 calc R
N32 N 0.4146(2) 0.2266(2) 0.7294(2) 0.0324(6) Uani 1 1 d .
C33 C 0.2824(3) 0.1182(3) 0.6781(3) 0.0435(8) Uani 1 1 d .
H33A H 0.2281 0.1162 0.6111 0.065 Uiso 1 1 calc R
H33B H 0.2344 0.1229 0.736 0.065 Uiso 1 1 calc R
H33C H 0.2979 0.0441 0.6536 0.065 Uiso 1 1 calc R
C34 C 0.4668(3) 0.2395(3) 0.6351(2) 0.0381(7) Uani 1 1 d .
H34A H 0.5511 0.315 0.6697 0.046 Uiso 1 1 calc R
H34B H 0.4002 0.2493 0.585 0.046 Uiso 1 1 calc R
C35 C 0.4961(4) 0.1331(3) 0.5587(3) 0.0498(9) Uani 1 1 d .
H35A H 0.5719 0.1297 0.6055 0.06 Uiso 1 1 calc R
H35B H 0.4157 0.0557 0.5308 0.06 Uiso 1 1 calc R
C36 C 0.5314(3) 0.1467(3) 0.4562(3) 0.0370(7) Uani 1 1 d .
C37 C 0.6636(4) 0.2054(3) 0.4620(3) 0.0513(9) Uani 1 1 d .
H37 H 0.7339 0.2389 0.5317 0.062 Uiso 1 1 calc R
C38 C 0.6939(5) 0.2157(4) 0.3684(4) 0.0646(11) Uani 1 1 d .
H38 H 0.7853 0.2572 0.3742 0.077 Uiso 1 1 calc R
C39 C 0.5962(5) 0.1679(4) 0.2672(4) 0.0623(11) Uani 1 1 d .
H39 H 0.6195 0.1753 0.2027 0.075 Uiso 1 1 calc R
C40 C 0.4650(5) 0.1095(4) 0.2581(3) 0.0599(11) Uani 1 1 d .
H40 H 0.3964 0.0754 0.1871 0.072 Uiso 1 1 calc R
C41 C 0.4311(4) 0.0996(3) 0.3540(3) 0.0459(8) Uani 1 1 d .
H41 H 0.3392 0.0606 0.3486 0.055 Uiso 1 1 calc R

loop_
_atom_site_aniso_label
_atom_site_aniso_U_11
_atom_site_aniso_U_22
_atom_site_aniso_U_33
_atom_site_aniso_U_23
_atom_site_aniso_U_13
_atom_site_aniso_U_12
Ca1 0.0243(3) 0.0228(3) 0.0244(3) 0.0097(2) 0.0057(2) 0.0104(2)
N1 0.0273(13) 0.0317(14) 0.0528(16) 0.0184(13) -0.0011(11) 0.0099(11)
Si1 0.0397(5) 0.0560(6) 0.0501(6) 0.0245(5) 0.0020(4) 0.0188(5)
Si2 0.0343(5) 0.0524(6) 0.0657(7) 0.0379(5) 0.0107(4) 0.0196(5)
C1 0.058(2) 0.090(3) 0.055(2) 0.028(2) 0.0117(19) 0.042(2)
C2 0.065(3) 0.085(3) 0.107(4) 0.060(3) 0.040(3) 0.020(3)
C3 0.070(3) 0.068(3) 0.092(3) 0.055(3) 0.006(2) 0.029(2)
C4 0.092(3) 0.064(3) 0.050(2) 0.017(2) -0.003(2) 0.039(3)
O11 0.0336(11) 0.0343(12) 0.0350(11) 0.0173(10) 0.0126(9) 0.0122(9)
C12 0.0309(16) 0.0434(19) 0.0452(19) 0.0126(16) 0.0125(14) 0.0113(15)
C13 0.058(2) 0.064(3) 0.072(3) 0.030(2) 0.038(2) 0.020(2)
C14 0.091(3) 0.081(3) 0.067(3) 0.046(3) 0.038(3) 0.022(3)
C15 0.062(2) 0.049(2) 0.0368(18) 0.0247(17) 0.0117(16) 0.0179(18)
O21 0.0330(10) 0.0225(10) 0.0248(10) 0.0099(8) 0.0081(8) 0.0141(8)
C22 0.0358(15) 0.0233(14) 0.0287(14) 0.0127(12) 0.0126(12) 0.0161(12)
C23 0.0499(19) 0.0265(16) 0.0395(17) 0.0135(14) 0.0189(15) 0.0154(15)
F24 0.0374(10) 0.0440(11) 0.0543(12) 0.0175(10) 0.0192(9) 0.0139(9)
F25 0.0743(14) 0.0463(11) 0.0462(11) 0.0286(10) 0.0338(10) 0.0256(10)
F26 0.0719(14) 0.0228(10) 0.0674(14) 0.0175(10) 0.0316(11) 0.0118(10)
C27 0.0508(19) 0.0322(17) 0.0336(16) 0.0143(14) 0.0096(14) 0.0239(15)
F28 0.0869(15) 0.0443(12) 0.0471(11) 0.0227(10) 0.0113(11) 0.0449(11)
F29 0.0629(12) 0.0432(11) 0.0294(9) 0.0130(8) 0.0040(8) 0.0279(10)
F30 0.0397(11) 0.0702(14) 0.0546(12) 0.0291(11) 0.0119(9) 0.0290(10)
C31 0.0419(16) 0.0291(15) 0.0255(14) 0.0111(12) 0.0129(12) 0.0197(13)
N32 0.0372(13) 0.0288(13) 0.0283(12) 0.0093(11) 0.0069(10) 0.0162(11)
C33 0.0451(19) 0.0312(17) 0.0398(18) 0.0079(15) 0.0027(15) 0.0137(15)
C34 0.061(2) 0.0312(16) 0.0263(15) 0.0112(13) 0.0114(14) 0.0270(15)
C35 0.096(3) 0.0431(19) 0.0371(18) 0.0241(16) 0.0345(19) 0.047(2)
C36 0.062(2) 0.0283(15) 0.0277(15) 0.0126(13) 0.0145(14) 0.0269(15)
C37 0.053(2) 0.049(2) 0.048(2) 0.0198(18) 0.0100(17) 0.0222(18)
C38 0.074(3) 0.064(3) 0.084(3) 0.048(3) 0.041(2) 0.036(2)
C39 0.103(3) 0.069(3) 0.059(3) 0.048(2) 0.048(2) 0.053(3)
C40 0.096(3) 0.054(2) 0.0334(18) 0.0204(18) 0.007(2) 0.040(2)
C41 0.053(2) 0.0393(19) 0.0398(18) 0.0161(15) 0.0076(15) 0.0177(16)

loop_
_atom_type_symbol
_atom_type_description
_atom_type_scat_dispersion_real
_atom_type_scat_dispersion_imag
_atom_type_scat_source
C C 0.0033 0.0016 'International Tables Vol C Tables 4.2.6.8 and 6.1.1.4'
H H 0 0 'International Tables Vol C Tables 4.2.6.8 and 6.1.1.4'
Si Si 0.0817 0.0704 'International Tables Vol C Tables 4.2.6.8 and 6.1.1.4'
Ca Ca 0.2262 0.3064 'International Tables Vol C Tables 4.2.6.8 and 6.1.1.4'
F F 0.0171 0.0103 'International Tables Vol C Tables 4.2.6.8 and 6.1.1.4'
O O 0.0106 0.006 'International Tables Vol C Tables 4.2.6.8 and 6.1.1.4'
N N 0.0061 0.0033 'International Tables Vol C Tables 4.2.6.8 and 6.1.1.4'

loop_
_geom_angle_atom_site_label_1
_geom_angle_atom_site_label_2
_geom_angle_atom_site_label_3
_geom_angle
_geom_angle_site_symmetry_1
_geom_angle_site_symmetry_3
N1 Ca1 O21 138.72(8) . .
N1 Ca1 O21 120.85(9) . 2_667
O21 Ca1 O21 74.72(7) . 2_667
N1 Ca1 O11 113.81(9) . .
O21 Ca1 O11 102.44(7) . .
O21 Ca1 O11 92.27(7) 2_667 .
N1 Ca1 N32 91.01(9) . .
O21 Ca1 N32 70.66(7) . .
O21 Ca1 N32 144.53(7) 2_667 .
O11 Ca1 N32 87.84(8) . .
N1 Ca1 F29 74.75(7) . 2_667
O21 Ca1 F29 133.66(6) . 2_667
O21 Ca1 F29 58.99(5) 2_667 2_667
O11 Ca1 F29 78.72(7) . 2_667
N32 Ca1 F29 154.10(6) . 2_667
N1 Ca1 C22 122.52(8) . .
O21 Ca1 C22 21.93(6) . .
O21 Ca1 C22 96.29(7) 2_667 .
O11 Ca1 C22 105.91(7) . .
N32 Ca1 C22 50.11(7) . .
F29 Ca1 C22 155.24(6) 2_667 .
N1 Ca1 Si1 27.76(8) . .
O21 Ca1 Si1 119.11(5) . .
O21 Ca1 Si1 100.71(5) 2_667 .
O11 Ca1 Si1 138.36(5) . .
N32 Ca1 Si1 102.56(6) . .
F29 Ca1 Si1 74.80(4) 2_667 .
C22 Ca1 Si1 111.64(6) . .
N1 Ca1 Si2 25.12(7) . .
O21 Ca1 Si2 150.32(5) . .
O21 Ca1 Si2 132.45(5) 2_667 .
O11 Ca1 Si2 89.66(5) . .
N32 Ca1 Si2 83.01(6) . .
F29 Ca1 Si2 74.96(4) 2_667 .
C22 Ca1 Si2 128.61(5) . .
Si1 Ca1 Si2 52.78(3) . .
N1 Ca1 Ca1 142.67(8) . 2_667
O21 Ca1 Ca1 37.39(4) . 2_667
O21 Ca1 Ca1 37.33(4) 2_667 2_667
O11 Ca1 Ca1 99.23(5) . 2_667
N32 Ca1 Ca1 107.73(5) . 2_667
F29 Ca1 Ca1 96.30(4) 2_667 2_667
C22 Ca1 Ca1 59.06(5) . 2_667
Si1 Ca1 Ca1 115.01(3) . 2_667
Si2 Ca1 Ca1 166.17(3) . 2_667
Si2 N1 Si1 128.18(15) . .
Si2 N1 Ca1 118.89(14) . .
Si1 N1 Ca1 112.52(14) . .
N1 Si1 C2 115.24(19) . .
N1 Si1 C1 116.30(18) . .
C2 Si1 C1 106.1(2) . .
C2 Si1 Ca1 125.87(16) . .
C1 Si1 Ca1 127.87(15) . .
N1 Si1 H1 101.4(13) . .
C2 Si1 H1 108.1(14) . .
C1 Si1 H1 109.4(14) . .
Ca1 Si1 H1 61.7(13) . .
N1 Si2 C3 115.78(19) . .
N1 Si2 C4 115.85(18) . .
C3 Si2 C4 106.94(19) . .
C3 Si2 Ca1 118.40(15) . .
C4 Si2 Ca1 133.89(13) . .
N1 Si2 H2 104.7(13) . .
C3 Si2 H2 105.0(14) . .
C4 Si2 H2 107.7(14) . .
Ca1 Si2 H2 69.4(13) . .
Si1 C1 H1A 109.5 . .
Si1 C1 H1B 109.5 . .
H1A C1 H1B 109.5 . .
Si1 C1 H1C 109.5 . .
H1A C1 H1C 109.5 . .
H1B C1 H1C 109.5 . .
Si1 C2 H2A 109.5 . .
Si1 C2 H2B 109.5 . .
H2A C2 H2B 109.5 . .
Si1 C2 H2C 109.5 . .
H2A C2 H2C 109.5 . .
H2B C2 H2C 109.5 . .
Si2 C3 H3A 109.5 . .
Si2 C3 H3B 109.5 . .
H3A C3 H3B 109.5 . .
Si2 C3 H3C 109.5 . .
H3A C3 H3C 109.5 . .
H3B C3 H3C 109.5 . .
Si2 C4 H4A 109.5 . .
Si2 C4 H4B 109.5 . .
H4A C4 H4B 109.5 . .
Si2 C4 H4C 109.5 . .
H4A C4 H4C 109.5 . .
H4B C4 H4C 109.5 . .
C15 O11 C12 109.4(2) . .
C15 O11 Ca1 128.30(19) . .
C12 O11 Ca1 122.34(18) . .
O11 C12 C13 104.6(3) . .
O11 C12 H12A 110.8 . .
C13 C12 H12A 110.8 . .
O11 C12 H12B 110.8 . .
C13 C12 H12B 110.8 . .
H12A C12 H12B 108.9 . .
C12 C13 C14 100.9(3) . .
C12 C13 H13A 111.6 . .
C14 C13 H13A 111.6 . .
C12 C13 H13B 111.6 . .
C14 C13 H13B 111.6 . .
H13A C13 H13B 109.4 . .
C15 C14 C13 102.9(3) . .
C15 C14 H14A 111.2 . .
C13 C14 H14A 111.2 . .
C15 C14 H14B 111.2 . .
C13 C14 H14B 111.2 . .
H14A C14 H14B 109.1 . .
O11 C15 C14 105.8(3) . .
O11 C15 H15A 110.6 . .
C14 C15 H15A 110.6 . .
O11 C15 H15B 110.6 . .
C14 C15 H15B 110.6 . .
H15A C15 H15B 108.7 . .
C22 O21 Ca1 118.56(16) . .
C22 O21 Ca1 134.95(16) . 2_667
Ca1 O21 Ca1 105.28(7) . 2_667
O21 C22 C27 109.5(2) . .
O21 C22 C23 109.5(2) . .
C27 C22 C23 107.3(2) . .
O21 C22 C31 112.8(2) . .
C27 C22 C31 106.6(2) . .
C23 C22 C31 111.0(2) . .
C27 C22 Ca1 145.36(19) . .
C23 C22 Ca1 100.06(17) . .
C31 C22 Ca1 82.16(15) . .
F25 C23 F26 106.4(2) . .
F25 C23 F24 106.0(3) . .
F26 C23 F24 106.9(3) . .
F25 C23 C22 113.2(3) . .
F26 C23 C22 113.8(3) . .
F24 C23 C22 110.0(2) . .
F30 C27 F29 105.9(3) . .
F30 C27 F28 106.9(3) . .
F29 C27 F28 107.1(2) . .
F30 C27 C22 112.0(2) . .
F29 C27 C22 111.5(2) . .
F28 C27 C22 112.9(3) . .
C27 F29 Ca1 108.04(16) . 2_667
N32 C31 C22 114.0(2) . .
N32 C31 H31A 108.8 . .
C22 C31 H31A 108.8 . .
N32 C31 H31B 108.8 . .
C22 C31 H31B 108.8 . .
H31A C31 H31B 107.6 . .
C31 N32 C34 110.3(2) . .
C31 N32 C33 112.3(2) . .
C34 N32 C33 109.0(2) . .
C31 N32 Ca1 105.98(16) . .
C34 N32 Ca1 106.75(16) . .
C33 N32 Ca1 112.22(18) . .
N32 C33 H33A 109.5 . .
N32 C33 H33B 109.5 . .
H33A C33 H33B 109.5 . .
N32 C33 H33C 109.5 . .
H33A C33 H33C 109.5 . .
H33B C33 H33C 109.5 . .
N32 C34 C35 115.5(2) . .
N32 C34 H34A 108.4 . .
C35 C34 H34A 108.4 . .
N32 C34 H34B 108.4 . .
C35 C34 H34B 108.4 . .
H34A C34 H34B 107.5 . .
C36 C35 C34 111.6(2) . .
C36 C35 H35A 109.3 . .
C34 C35 H35A 109.3 . .
C36 C35 H35B 109.3 . .
C34 C35 H35B 109.3 . .
H35A C35 H35B 108 . .
C37 C36 C41 118.5(3) . .
C37 C36 C35 121.2(3) . .
C41 C36 C35 120.3(3) . .
C38 C37 C36 120.5(4) . .
C38 C37 H37 119.8 . .
C36 C37 H37 119.8 . .
C39 C38 C37 121.3(4) . .
C39 C38 H38 119.3 . .
C37 C38 H38 119.3 . .
C38 C39 C40 119.9(4) . .
C38 C39 H39 120 . .
C40 C39 H39 120 . .
C39 C40 C41 119.7(3) . .
C39 C40 H40 120.1 . .
C41 C40 H40 120.1 . .
C36 C41 C40 120.0(4) . .
C36 C41 H41 120 . .
C40 C41 H41 120 . .

loop_
_geom_bond_atom_site_label_1
_geom_bond_atom_site_label_2
_geom_bond_distance
_geom_bond_site_symmetry_2
Ca1 N1 2.314(2) .
Ca1 O21 2.3247(18) .
Ca1 O21 2.3283(18) 2_667
Ca1 O11 2.391(2) .
Ca1 N32 2.654(2) .
Ca1 F29 3.0015(19) 2_667
Ca1 C22 3.210(3) .
Ca1 Si1 3.3456(12) .
Ca1 Si2 3.4484(11) .
Ca1 Ca1 3.6984(11) 2_667
N1 Si2 1.672(3) .
N1 Si1 1.687(3) .
Si1 C2 1.867(5) .
Si1 C1 1.882(4) .
Si1 H1 1.41(3) .
Si2 C3 1.855(4) .
Si2 C4 1.865(4) .
Si2 H2 1.37(3) .
C1 H1A 0.98 .
C1 H1B 0.98 .
C1 H1C 0.98 .
C2 H2A 0.98 .
C2 H2B 0.98 .
C2 H2C 0.98 .
C3 H3A 0.98 .
C3 H3B 0.98 .
C3 H3C 0.98 .
C4 H4A 0.98 .
C4 H4B 0.98 .
C4 H4C 0.98 .
O11 C15 1.452(4) .
O11 C12 1.458(4) .
C12 C13 1.519(5) .
C12 H12A 0.99 .
C12 H12B 0.99 .
C13 C14 1.532(6) .
C13 H13A 0.99 .
C13 H13B 0.99 .
C14 C15 1.512(5) .
C14 H14A 0.99 .
C14 H14B 0.99 .
C15 H15A 0.99 .
C15 H15B 0.99 .
O21 C22 1.365(3) .
O21 Ca1 2.3282(18) 2_667
C22 C27 1.550(4) .
C22 C23 1.551(4) .
C22 C31 1.552(4) .
C23 F25 1.339(4) .
C23 F26 1.340(3) .
C23 F24 1.344(4) .
C27 F30 1.335(4) .
C27 F29 1.340(3) .
C27 F28 1.343(3) .
F29 Ca1 3.0015(19) 2_667
C31 N32 1.469(3) .
C31 H31A 0.99 .
C31 H31B 0.99 .
N32 C34 1.480(4) .
N32 C33 1.491(4) .
C33 H33A 0.98 .
C33 H33B 0.98 .
C33 H33C 0.98 .
C34 C35 1.540(4) .
C34 H34A 0.99 .
C34 H34B 0.99 .
C35 C36 1.511(4) .
C35 H35A 0.99 .
C35 H35B 0.99 .
C36 C37 1.380(5) .
C36 C41 1.381(4) .
C37 C38 1.361(5) .
C37 H37 0.95 .
C38 C39 1.356(6) .
C38 H38 0.95 .
C39 C40 1.357(6) .
C39 H39 0.95 .
C40 C41 1.403(5) .
C40 H40 0.95 .
C41 H41 0.95 .

loop_
_geom_torsion_atom_site_label_1
_geom_torsion_atom_site_label_2
_geom_torsion_atom_site_label_3
_geom_torsion_atom_site_label_4
_geom_torsion
_geom_torsion_site_symmetry_1
_geom_torsion_site_symmetry_4
O21 Ca1 N1 Si2 -132.28(13) . .
O21 Ca1 N1 Si2 125.30(14) 2_667 .
O11 Ca1 N1 Si2 17.00(18) . .
N32 Ca1 N1 Si2 -71.08(15) . .
F29 Ca1 N1 Si2 87.00(14) 2_667 .
C22 Ca1 N1 Si2 -112.55(14) . .
Si1 Ca1 N1 Si2 173.2(3) . .
Ca1 Ca1 N1 Si2 167.21(8) 2_667 .
O21 Ca1 N1 Si1 54.49(19) . .
O21 Ca1 N1 Si1 -47.93(16) 2_667 .
O11 Ca1 N1 Si1 -156.24(11) . .
N32 Ca1 N1 Si1 115.68(13) . .
F29 Ca1 N1 Si1 -86.24(13) 2_667 .
C22 Ca1 N1 Si1 74.22(16) . .
Si2 Ca1 N1 Si1 -173.2(3) . .
Ca1 Ca1 N1 Si1 -6.0(2) 2_667 .
Si2 N1 Si1 C2 71.0(3) . .
Ca1 N1 Si1 C2 -116.5(2) . .
Si2 N1 Si1 C1 -54.0(3) . .
Ca1 N1 Si1 C1 118.46(18) . .
Si2 N1 Si1 Ca1 -172.5(3) . .
O21 Ca1 Si1 N1 -142.07(15) . .
O21 Ca1 Si1 N1 139.56(15) 2_667 .
O11 Ca1 Si1 N1 33.69(16) . .
N32 Ca1 Si1 N1 -67.39(15) . .
F29 Ca1 Si1 N1 86.05(14) 2_667 .
C22 Ca1 Si1 N1 -119.19(15) . .
Si2 Ca1 Si1 N1 3.60(14) . .
Ca1 Ca1 Si1 N1 175.97(14) 2_667 .
N1 Ca1 Si1 C2 87.3(2) . .
O21 Ca1 Si1 C2 -54.8(2) . .
O21 Ca1 Si1 C2 -133.1(2) 2_667 .
O11 Ca1 Si1 C2 121.0(2) . .
N32 Ca1 Si1 C2 19.9(2) . .
F29 Ca1 Si1 C2 173.4(2) 2_667 .
C22 Ca1 Si1 C2 -31.9(2) . .
Si2 Ca1 Si1 C2 90.9(2) . .
Ca1 Ca1 Si1 C2 -96.7(2) 2_667 .
N1 Ca1 Si1 C1 -86.7(2) . .
O21 Ca1 Si1 C1 131.23(18) . .
O21 Ca1 Si1 C1 52.86(18) 2_667 .
O11 Ca1 Si1 C1 -53.01(19) . .
N32 Ca1 Si1 C1 -154.09(18) . .
F29 Ca1 Si1 C1 -0.65(17) 2_667 .
C22 Ca1 Si1 C1 154.11(18) . .
Si2 Ca1 Si1 C1 -83.10(17) . .
Ca1 Ca1 Si1 C1 89.27(17) 2_667 .
Si1 N1 Si2 C3 68.5(3) . .
Ca1 N1 Si2 C3 -103.5(2) . .
Si1 N1 Si2 C4 -57.9(3) . .
Ca1 N1 Si2 C4 130.07(19) . .
Si1 N1 Si2 Ca1 172.0(3) . .
O21 Ca1 Si2 N1 80.38(19) . .
O21 Ca1 Si2 N1 -71.72(17) 2_667 .
O11 Ca1 Si2 N1 -164.49(16) . .
N32 Ca1 Si2 N1 107.65(16) . .
F29 Ca1 Si2 N1 -86.08(16) 2_667 .
C22 Ca1 Si2 N1 85.26(17) . .
Si1 Ca1 Si2 N1 -3.95(15) . .
Ca1 Ca1 Si2 N1 -34.2(2) 2_667 .
N1 Ca1 Si2 C3 95.6(2) . .
O21 Ca1 Si2 C3 175.9(2) . .
O21 Ca1 Si2 C3 23.8(2) 2_667 .
O11 Ca1 Si2 C3 -68.94(19) . .
N32 Ca1 Si2 C3 -156.80(19) . .
F29 Ca1 Si2 C3 9.47(19) 2_667 .
C22 Ca1 Si2 C3 -179.18(19) . .
Si1 Ca1 Si2 C3 91.60(19) . .
Ca1 Ca1 Si2 C3 61.4(2) 2_667 .
N1 Ca1 Si2 C4 -72.8(3) . .
O21 Ca1 Si2 C4 7.5(3) . .
O21 Ca1 Si2 C4 -144.6(2) 2_667 .
O11 Ca1 Si2 C4 122.7(2) . .
N32 Ca1 Si2 C4 34.8(2) . .
F29 Ca1 Si2 C4 -158.9(2) 2_667 .
C22 Ca1 Si2 C4 12.4(2) . .
Si1 Ca1 Si2 C4 -76.8(2) . .
Ca1 Ca1 Si2 C4 -107.0(3) 2_667 .
N1 Ca1 O11 C15 15.9(3) . .
O21 Ca1 O11 C15 175.7(2) . .
O21 Ca1 O11 C15 -109.5(2) 2_667 .
N32 Ca1 O11 C15 106.0(2) . .
F29 Ca1 O11 C15 -51.7(2) 2_667 .
C22 Ca1 O11 C15 153.3(2) . .
Si1 Ca1 O11 C15 -0.5(3) . .
Si2 Ca1 O11 C15 23.0(2) . .
Ca1 Ca1 O11 C15 -146.4(2) 2_667 .
N1 Ca1 O11 C12 -163.9(2) . .
O21 Ca1 O11 C12 -4.1(2) . .
O21 Ca1 O11 C12 70.7(2) 2_667 .
N32 Ca1 O11 C12 -73.8(2) . .
F29 Ca1 O11 C12 128.5(2) 2_667 .
C22 Ca1 O11 C12 -26.5(2) . .
Si1 Ca1 O11 C12 179.67(18) . .
Si2 Ca1 O11 C12 -156.8(2) . .
Ca1 Ca1 O11 C12 33.8(2) 2_667 .
C15 O11 C12 C13 -20.9(3) . .
Ca1 O11 C12 C13 158.9(2) . .
O11 C12 C13 C14 37.0(4) . .
C12 C13 C14 C15 -39.2(4) . .
C12 O11 C15 C14 -4.4(4) . .
Ca1 O11 C15 C14 175.7(2) . .
C13 C14 C15 O11 27.7(4) . .
N1 Ca1 O21 C22 49.7(2) . .
O21 Ca1 O21 C22 169.3(2) 2_667 .
O11 Ca1 O21 C22 -101.75(18) . .
N32 Ca1 O21 C22 -18.55(18) . .
F29 Ca1 O21 C22 172.06(16) 2_667 .
Si1 Ca1 O21 C22 75.37(18) . .
Si2 Ca1 O21 C22 10.3(2) . .
Ca1 Ca1 O21 C22 169.3(2) 2_667 .
N1 Ca1 O21 Ca1 -119.64(13) . 2_667
O21 Ca1 O21 Ca1 0 2_667 2_667
O11 Ca1 O21 Ca1 88.96(8) . 2_667
N32 Ca1 O21 Ca1 172.16(10) . 2_667
F29 Ca1 O21 Ca1 2.77(12) 2_667 2_667
C22 Ca1 O21 Ca1 -169.3(2) . 2_667
Si1 Ca1 O21 Ca1 -93.92(7) . 2_667
Si2 Ca1 O21 Ca1 -159.02(7) . 2_667
Ca1 O21 C22 C27 160.59(18) . .
Ca1 O21 C22 C27 -34.1(3) 2_667 .
Ca1 O21 C22 C23 -82.0(2) . .
Ca1 O21 C22 C23 83.3(3) 2_667 .
Ca1 O21 C22 C31 42.1(3) . .
Ca1 O21 C22 C31 -152.59(18) 2_667 .
Ca1 O21 C22 Ca1 165.3(3) 2_667 .
N1 Ca1 C22 O21 -143.40(18) . .
O21 Ca1 C22 O21 -10.4(2) 2_667 .
O11 Ca1 C22 O21 83.79(18) . .
N32 Ca1 C22 O21 157.0(2) . .
F29 Ca1 C22 O21 -13.8(3) 2_667 .
Si1 Ca1 C22 O21 -114.57(17) . .
Si2 Ca1 C22 O21 -173.51(15) . .
Ca1 Ca1 C22 O21 -7.56(15) 2_667 .
N1 Ca1 C22 C27 -176.9(3) . .
O21 Ca1 C22 C27 -33.5(3) . .
O21 Ca1 C22 C27 -43.9(3) 2_667 .
O11 Ca1 C22 C27 50.3(3) . .
N32 Ca1 C22 C27 123.5(4) . .
F29 Ca1 C22 C27 -47.3(4) 2_667 .
Si1 Ca1 C22 C27 -148.0(3) . .
Si2 Ca1 C22 C27 153.0(3) . .
Ca1 Ca1 C22 C27 -41.0(3) 2_667 .
N1 Ca1 C22 C23 -34.9(2) . .
O21 Ca1 C22 C23 108.5(3) . .
O21 Ca1 C22 C23 98.15(17) 2_667 .
O11 Ca1 C22 C23 -167.67(16) . .
N32 Ca1 C22 C23 -94.49(19) . .
F29 Ca1 C22 C23 94.7(2) 2_667 .
Si1 Ca1 C22 C23 -6.03(18) . .
Si2 Ca1 C22 C23 -64.97(18) . .
Ca1 Ca1 C22 C23 100.98(17) 2_667 .
N1 Ca1 C22 C31 75.19(19) . .
O21 Ca1 C22 C31 -141.4(3) . .
O21 Ca1 C22 C31 -151.80(16) 2_667 .
O11 Ca1 C22 C31 -57.62(17) . .
N32 Ca1 C22 C31 15.56(15) . .
F29 Ca1 C22 C31 -155.22(16) 2_667 .
Si1 Ca1 C22 C31 104.02(15) . .
Si2 Ca1 C22 C31 45.08(18) . .
Ca1 Ca1 C22 C31 -148.97(17) 2_667 .
O21 C22 C23 F25 -76.4(3) . .
C27 C22 C23 F25 42.3(3) . .
C31 C22 C23 F25 158.4(2) . .
Ca1 C22 C23 F25 -116.2(2) . .
O21 C22 C23 F26 161.9(2) . .
C27 C22 C23 F26 -79.4(3) . .
C31 C22 C23 F26 36.7(4) . .
Ca1 C22 C23 F26 122.1(2) . .
O21 C22 C23 F24 42.0(3) . .
C27 C22 C23 F24 160.7(2) . .
C31 C22 C23 F24 -83.2(3) . .
Ca1 C22 C23 F24 2.2(2) . .
O21 C22 C27 F30 -72.1(3) . .
C23 C22 C27 F30 169.2(2) . .
C31 C22 C27 F30 50.2(3) . .
Ca1 C22 C27 F30 -50.2(4) . .
O21 C22 C27 F29 46.4(3) . .
C23 C22 C27 F29 -72.3(3) . .
C31 C22 C27 F29 168.7(2) . .
Ca1 C22 C27 F29 68.3(4) . .
O21 C22 C27 F28 167.1(2) . .
C23 C22 C27 F28 48.3(3) . .
C31 C22 C27 F28 -70.6(3) . .
Ca1 C22 C27 F28 -171.1(2) . .
F30 C27 F29 Ca1 84.3(2) . 2_667
F28 C27 F29 Ca1 -161.80(19) . 2_667
C22 C27 F29 Ca1 -37.8(3) . 2_667
O21 C22 C31 N32 -49.5(3) . .
C27 C22 C31 N32 -169.7(2) . .
C23 C22 C31 N32 73.8(3) . .
Ca1 C22 C31 N32 -24.0(2) . .
C22 C31 N32 C34 145.7(2) . .
C22 C31 N32 C33 -92.4(3) . .
C22 C31 N32 Ca1 30.5(3) . .
N1 Ca1 N32 C31 -150.28(18) . .
O21 Ca1 N32 C31 -8.06(17) . .
O21 Ca1 N32 C31 5.0(2) 2_667 .
O11 Ca1 N32 C31 95.92(18) . .
F29 Ca1 N32 C31 154.18(17) 2_667 .
C22 Ca1 N32 C31 -16.97(16) . .
Si1 Ca1 N32 C31 -124.81(17) . .
Si2 Ca1 N32 C31 -174.15(18) . .
Ca1 Ca1 N32 C31 -3.07(18) 2_667 .
N1 Ca1 N32 C34 92.10(19) . .
O21 Ca1 N32 C34 -125.68(19) . .
O21 Ca1 N32 C34 -112.57(19) 2_667 .
O11 Ca1 N32 C34 -21.69(18) . .
F29 Ca1 N32 C34 36.6(3) 2_667 .
C22 Ca1 N32 C34 -134.6(2) . .
Si1 Ca1 N32 C34 117.58(17) . .
Si2 Ca1 N32 C34 68.24(17) . .
Ca1 Ca1 N32 C34 -120.69(17) 2_667 .
N1 Ca1 N32 C33 -27.3(2) . .
O21 Ca1 N32 C33 114.9(2) . .
O21 Ca1 N32 C33 128.02(19) 2_667 .
O11 Ca1 N32 C33 -141.10(19) . .
F29 Ca1 N32 C33 -82.8(2) 2_667 .
C22 Ca1 N32 C33 106.0(2) . .
Si1 Ca1 N32 C33 -1.83(19) . .
Si2 Ca1 N32 C33 -51.17(18) . .
Ca1 Ca1 N32 C33 119.90(18) 2_667 .
C31 N32 C34 C35 61.6(4) . .
C33 N32 C34 C35 -62.2(4) . .
Ca1 N32 C34 C35 176.3(2) . .
N32 C34 C35 C36 172.7(3) . .
C34 C35 C36 C37 91.4(4) . .
C34 C35 C36 C41 -88.9(4) . .
C41 C36 C37 C38 -0.5(5) . .
C35 C36 C37 C38 179.3(3) . .
C36 C37 C38 C39 -0.7(6) . .
C37 C38 C39 C40 0.7(6) . .
C38 C39 C40 C41 0.5(6) . .
C37 C36 C41 C40 1.6(5) . .
C35 C36 C41 C40 -178.2(3) . .
C39 C40 C41 C36 -1.6(5) . .

loop_
_platon_squeeze_void_nr
_platon_squeeze_void_average_x
_platon_squeeze_void_average_y
_platon_squeeze_void_average_z
_platon_squeeze_void_volume
_platon_squeeze_void_count_electrons
_platon_squeeze_void_content
1 0.000 0.000 0.000 230 27 ' '
